data_7129459
loop_
_publ_author_name
'Goodwin, Conrad A. P.'
'Ciccone, Sierra R.'
'Bekoe, Samuel'
'Majumdar, Sourav'
'Scott, Brian L.'
'Ziller, Joseph W.'
'Gaunt, Andrew J.'
'Furche, Filipp'
'Evans, William J.'

_publ_section_title
;
 2.2.2-Cryptand complexes of neptunium(iii) and plutonium(iii)
;
_journal_name_full 'Chemical Communications'
_journal_paper_doi 10.1039/D1CC05904A
_journal_year 2022
_chemical_formula_sum 'C21 H36 F9 N2 O15 S3 U'
_chemical_formula_weight 1061.73
_space_group_crystal_system triclinic
_space_group_IT_number 2
_space_group_name_Hall '-P 1'
_space_group_name_H-M_alt 'P -1'
_atom_sites_solution_hydrogens geom
_atom_sites_solution_primary direct
_atom_sites_solution_secondary difmap
_audit_creation_method SHELXL-2014/7
_audit_update_record
;
2021-09-10 deposited with the CCDC.	2021-12-13 downloaded from the CCDC.
;
_cell_angle_alpha 64.1427(14)
_cell_angle_beta 64.8810(14)
_cell_angle_gamma 62.8442(14)
_cell_formula_units_Z 6
_cell_length_a 17.8696(18)
_cell_length_b 19.2980(19)
_cell_length_c 19.609(2)
_cell_measurement_reflns_used 9821
_cell_measurement_temperature 133(2)
_cell_measurement_theta_max 29.16
_cell_measurement_theta_min 2.28
_cell_volume 5195.3(9)
_computing_cell_refinement 'Bruker SAINT 8.34a, 2013'
_computing_data_collection 'Bruker APEX2 2014.11-0, 2014'
_computing_data_reduction 'Bruker SAINT 8.34a, 2013'
_computing_molecular_graphics 'Bruker SHELXTL'
_computing_publication_material 'Bruker SHELXTL'
_computing_structure_refinement 'SHELXL-2014/7 (Sheldrick, 2014)'
_computing_structure_solution 'Bruker SHELXTL 2014/4'
_diffrn_ambient_temperature 133(2)
_diffrn_measured_fraction_theta_full 1.000
_diffrn_measured_fraction_theta_max 0.995
_diffrn_measurement_device_type 'Bruker SMART APEX II CCD'
_diffrn_measurement_method '\f and \w scans'
_diffrn_radiation_type MoK\a
_diffrn_radiation_wavelength 0.71073
_diffrn_reflns_av_R_equivalents 0.0294
_diffrn_reflns_av_unetI/netI 0.0375
_diffrn_reflns_Laue_measured_fraction_full 1.000
_diffrn_reflns_Laue_measured_fraction_max 0.995
_diffrn_reflns_limit_h_max 24
_diffrn_reflns_limit_h_min -24
_diffrn_reflns_limit_k_max 26
_diffrn_reflns_limit_k_min -26
_diffrn_reflns_limit_l_max 26
_diffrn_reflns_limit_l_min -26
_diffrn_reflns_number 77586
_diffrn_reflns_point_group_measured_fraction_full 1.000
_diffrn_reflns_point_group_measured_fraction_max 0.995
_diffrn_reflns_theta_full 25.242
_diffrn_reflns_theta_max 29.194
_diffrn_reflns_theta_min 1.203
_diffrn_source 'fine-focus sealed tube'
_exptl_absorpt_coefficient_mu 4.983
_exptl_absorpt_correction_T_max 0.2638
_exptl_absorpt_correction_T_min 0.2010
_exptl_absorpt_correction_type multi-scan
_exptl_absorpt_process_details 'Bruker SADABS 2014/5'
_exptl_crystal_colour green
_exptl_crystal_density_diffrn 2.036
_exptl_crystal_density_meas ?
_exptl_crystal_density_method not_measured
_exptl_crystal_description irregular
_exptl_crystal_F_000 3102
_exptl_crystal_size_max 0.265
_exptl_crystal_size_mid 0.197
_exptl_crystal_size_min 0.152
_refine_diff_density_max 4.569
_refine_diff_density_min -1.978
_refine_diff_density_rms 0.186
_refine_ls_extinction_method none
_refine_ls_goodness_of_fit_ref 1.039
_refine_ls_hydrogen_treatment constr
_refine_ls_matrix_type full
_refine_ls_number_parameters 1388
_refine_ls_number_reflns 28023
_refine_ls_number_restraints 12
_refine_ls_restrained_S_all 1.039
_refine_ls_R_factor_all 0.0577
_refine_ls_R_factor_gt 0.0440
_refine_ls_shift/su_max 0.001
_refine_ls_shift/su_mean 0.000
_refine_ls_structure_factor_coef Fsqd
_refine_ls_weighting_details 'w=1/[\s^2^(Fo^2^)+(0.0633P)^2^+20.1987P] where P=(Fo^2^+2Fc^2^)/3'
_refine_ls_weighting_scheme calc
_refine_ls_wR_factor_gt 0.1121
_refine_ls_wR_factor_ref 0.1194
_reflns_Friedel_coverage 0.000
_reflns_number_gt 22896
_reflns_number_total 28023
_reflns_threshold_expression 'I > 2\s(I)'
_cod_data_source_file d1cc05904a2.cif
_cod_data_source_block src23
_cod_depositor_comments
;
The following automatic conversions were performed:

data item '_exptl_crystal_density_meas' value 'not_measured' was
changed to '?' -- the value is perceived as not measured.

Automatic conversion script
Id: cif_fix_values 7556 2019-12-06 15:28:31Z antanas 
;
_cod_database_code 7129459
_shelx_shelxl_version_number 2014/7
_shelx_space_group_comment
; 
The symmetry employed for this shelxl refinement is uniquely defined 
by the following loop, which should always be used as a source of 
symmetry information in preference to the above space-group names. 
They are only intended as comments. 
;
_shelx_estimated_absorpt_t_min 0.352
_shelx_estimated_absorpt_t_max 0.518
_exptl_absorpt_special_details
; 
Reflections not merged 
77601 Corrected reflections written to file src23s.hkl 
Estimated minimum and maximum transmission:  0.2010  0.2638 
The ratio (0.7619) of these values is more reliable than their absolute values 
Additional spherical absorption correction applied with mu*r =  1.0000 
Lambda/2 correction factor = 0.00150 
;

loop_
_space_group_symop_operation_xyz
'x, y, z'
'-x, -y, -z'

loop_
_atom_site_label
_atom_site_type_symbol
_atom_site_fract_x
_atom_site_fract_y
_atom_site_fract_z
_atom_site_U_iso_or_equiv
_atom_site_adp_type
_atom_site_occupancy
_atom_site_site_symmetry_order
_atom_site_calc_flag
_atom_site_refinement_flags_posn
_atom_site_refinement_flags_adp
_atom_site_refinement_flags_occupancy
_atom_site_disorder_assembly
_atom_site_disorder_group
U1 U 0.22889(2) 0.08603(2) 0.76362(2) 0.01906(5) Uani 1 1 d . . . . .
S1 S 0.08225(10) 0.21731(9) 0.62140(9) 0.0314(3) Uani 1 1 d . . . . .
S2 S 0.18310(10) 0.02743(9) 0.99152(8) 0.0280(3) Uani 1 1 d . . . . .
F1 F 0.0974(3) 0.3620(3) 0.5664(3) 0.0604(12) Uani 1 1 d . . . . .
F2 F -0.0266(3) 0.3625(3) 0.5744(3) 0.0592(12) Uani 1 1 d . . . . .
F3 F 0.0025(3) 0.3399(3) 0.6796(3) 0.0529(11) Uani 1 1 d . . . . .
F4 F 0.2493(3) 0.0332(3) 1.0842(2) 0.0569(12) Uani 1 1 d . . . . .
F5 F 0.3401(3) 0.0196(3) 0.9726(3) 0.0532(11) Uani 1 1 d . . . . .
F6 F 0.2412(3) 0.1347(3) 0.9803(3) 0.0511(10) Uani 1 1 d . . . . .
O1 O 0.1157(3) 0.2189(2) 0.8050(3) 0.0357(10) Uani 1 1 d . . . . .
O2 O 0.0634(3) 0.0941(3) 0.8485(3) 0.0338(9) Uani 1 1 d . . . . .
O3 O 0.3696(3) 0.0642(3) 0.7931(3) 0.0342(9) Uani 1 1 d . . . . .
O4 O 0.3345(3) -0.0647(2) 0.8079(3) 0.0353(9) Uani 1 1 d . . . . .
O5 O 0.3542(3) 0.1050(3) 0.6340(3) 0.0367(10) Uani 1 1 d . . . . .
O6 O 0.2564(3) 0.0241(3) 0.6536(2) 0.0329(9) Uani 1 1 d . . . . .
O7 O 0.1453(3) 0.1879(3) 0.6652(2) 0.0334(9) Uani 1 1 d . . . . .
O8 O 0.1222(4) 0.2137(3) 0.5420(3) 0.0493(12) Uani 1 1 d . . . . .
O9 O 0.0079(3) 0.1905(3) 0.6658(3) 0.0513(13) Uani 1 1 d . . . . .
O10 O 0.2074(3) 0.0531(3) 0.9052(2) 0.0322(9) Uani 1 1 d . . . . .
O11 O 0.0979(3) 0.0752(3) 1.0274(3) 0.0438(11) Uani 1 1 d . . . . .
O12 O 0.2069(4) -0.0592(3) 1.0261(3) 0.0552(14) Uani 1 1 d . . . . .
N1 N 0.2839(3) 0.2202(3) 0.7120(3) 0.0316(10) Uani 1 1 d . . . . .
N2 N 0.1697(4) -0.0403(3) 0.7998(3) 0.0318(11) Uani 1 1 d . . . . .
C1 C 0.2083(5) 0.2958(4) 0.7091(4) 0.0378(14) Uani 1 1 d . . . . .
H1A H 0.1856 0.3080 0.6655 0.045 Uiso 1 1 calc R U . . .
H1B H 0.2274 0.3414 0.6976 0.045 Uiso 1 1 calc R U . . .
C2 C 0.1353(5) 0.2901(4) 0.7857(4) 0.0409(15) Uani 1 1 d . . . . .
H2A H 0.1540 0.2864 0.8283 0.049 Uiso 1 1 calc R U . . .
H2B H 0.0827 0.3392 0.7795 0.049 Uiso 1 1 calc R U . . .
C3 C 0.0361(4) 0.2179(4) 0.8672(4) 0.0417(15) Uani 1 1 d . . . . .
H3A H -0.0050 0.2742 0.8648 0.050 Uiso 1 1 calc R U . . .
H3B H 0.0481 0.1912 0.9192 0.050 Uiso 1 1 calc R U . . .
C4 C -0.0027(4) 0.1703(4) 0.8551(4) 0.0400(15) Uani 1 1 d . . . . .
H4A H -0.0540 0.1614 0.9005 0.048 Uiso 1 1 calc R U . . .
H4B H -0.0221 0.2010 0.8065 0.048 Uiso 1 1 calc R U . . .
C5 C 0.0274(4) 0.0316(4) 0.8772(4) 0.0402(15) Uani 1 1 d . . . . .
H5A H -0.0086 0.0436 0.8441 0.048 Uiso 1 1 calc R U . . .
H5B H -0.0106 0.0281 0.9321 0.048 Uiso 1 1 calc R U . . .
C6 C 0.1018(4) -0.0479(4) 0.8749(4) 0.0360(14) Uani 1 1 d . . . . .
H6A H 0.1277 -0.0664 0.9181 0.043 Uiso 1 1 calc R U . . .
H6B H 0.0787 -0.0899 0.8837 0.043 Uiso 1 1 calc R U . . .
C7 C 0.3239(5) 0.2063(4) 0.7712(4) 0.0412(15) Uani 1 1 d . . . . .
H7A H 0.2788 0.2059 0.8228 0.049 Uiso 1 1 calc R U . . .
H7B H 0.3454 0.2518 0.7550 0.049 Uiso 1 1 calc R U . . .
C8 C 0.3987(5) 0.1270(5) 0.7802(5) 0.0479(18) Uani 1 1 d . . . . .
H8A H 0.4487 0.1303 0.7319 0.057 Uiso 1 1 calc R U . . .
H8B H 0.4184 0.1153 0.8255 0.057 Uiso 1 1 calc R U . . .
C9 C 0.4401(4) -0.0143(4) 0.7959(4) 0.0397(15) Uani 1 1 d . . . . .
H9A H 0.4811 -0.0202 0.8212 0.048 Uiso 1 1 calc R U . . .
H9B H 0.4732 -0.0186 0.7418 0.048 Uiso 1 1 calc R U . . .
C10 C 0.3981(4) -0.0793(4) 0.8431(4) 0.0412(15) Uani 1 1 d . . . . .
H10A H 0.4430 -0.1338 0.8435 0.049 Uiso 1 1 calc R U . . .
H10B H 0.3693 -0.0777 0.8984 0.049 Uiso 1 1 calc R U . . .
C11 C 0.3000(5) -0.1315(4) 0.8478(4) 0.0384(14) Uani 1 1 d . . . . .
H11A H 0.2658 -0.1318 0.9030 0.046 Uiso 1 1 calc R U . . .
H11B H 0.3485 -0.1843 0.8487 0.046 Uiso 1 1 calc R U . . .
C12 C 0.2421(5) -0.1193(4) 0.8029(4) 0.0379(14) Uani 1 1 d . . . . .
H12A H 0.2776 -0.1210 0.7485 0.046 Uiso 1 1 calc R U . . .
H12B H 0.2175 -0.1643 0.8288 0.046 Uiso 1 1 calc R U . . .
C13 C 0.3491(5) 0.2296(4) 0.6331(4) 0.0390(14) Uani 1 1 d . . . . .
H13A H 0.4087 0.2056 0.6396 0.047 Uiso 1 1 calc R U . . .
H13B H 0.3383 0.2884 0.6039 0.047 Uiso 1 1 calc R U . . .
C14 C 0.3442(4) 0.1884(4) 0.5858(4) 0.0392(15) Uani 1 1 d . . . . .
H14A H 0.2870 0.2154 0.5739 0.047 Uiso 1 1 calc R U . . .
H14B H 0.3915 0.1909 0.5354 0.047 Uiso 1 1 calc R U . . .
C15 C 0.3893(5) 0.0475(5) 0.5914(5) 0.0480(17) Uani 1 1 d . . . . .
H15A H 0.4215 -0.0066 0.6221 0.058 Uiso 1 1 calc R U . . .
H15B H 0.4311 0.0652 0.5402 0.058 Uiso 1 1 calc R U . . .
C16 C 0.3188(5) 0.0407(5) 0.5775(4) 0.0423(15) Uani 1 1 d . . . . .
H16A H 0.2912 0.0923 0.5408 0.051 Uiso 1 1 calc R U . . .
H16B H 0.3419 -0.0042 0.5545 0.051 Uiso 1 1 calc R U . . .
C17 C 0.1991(5) -0.0103(4) 0.6552(4) 0.0380(14) Uani 1 1 d . . . . .
H17A H 0.2329 -0.0647 0.6469 0.046 Uiso 1 1 calc R U . . .
H17B H 0.1697 0.0255 0.6129 0.046 Uiso 1 1 calc R U . . .
C18 C 0.1317(5) -0.0177(4) 0.7355(4) 0.0366(14) Uani 1 1 d . . . . .
H18A H 0.0830 0.0350 0.7343 0.044 Uiso 1 1 calc R U . . .
H18B H 0.1071 -0.0597 0.7469 0.044 Uiso 1 1 calc R U . . .
C19 C 0.0338(4) 0.3260(4) 0.6069(4) 0.0417(16) Uani 1 1 d . . . . .
C20 C 0.2574(4) 0.0553(4) 1.0082(4) 0.0348(13) Uani 1 1 d . . . . .
U2 U 0.04328(2) 0.25128(2) 0.29186(2) 0.01866(5) Uani 1 1 d . . . . .
S3 S 0.03945(12) 0.03526(9) 0.34516(10) 0.0370(3) Uani 1 1 d . . . . .
S4 S -0.10351(10) 0.47097(8) 0.22199(9) 0.0316(3) Uani 1 1 d . . . . .
F7 F 0.1891(3) -0.0219(3) 0.2496(3) 0.0565(12) Uani 1 1 d . . . . .
F8 F 0.0928(3) -0.0830(3) 0.2892(3) 0.0610(13) Uani 1 1 d . . . . .
F9 F 0.0770(3) 0.0358(3) 0.2019(2) 0.0562(11) Uani 1 1 d . . . . .
F10 F -0.1708(3) 0.5914(3) 0.1125(3) 0.0702(15) Uani 1 1 d . . . . .
F11 F -0.0301(3) 0.5330(3) 0.0723(3) 0.0560(11) Uani 1 1 d . . . . .
F12 F -0.1180(3) 0.4752(3) 0.0929(2) 0.0500(10) Uani 1 1 d . . . . .
O13 O 0.1398(3) 0.3315(3) 0.2671(3) 0.0430(12) Uani 1 1 d . . . . .
O14 O -0.0147(3) 0.3544(3) 0.3721(2) 0.0316(9) Uani 1 1 d . . . . .
O15 O 0.2054(3) 0.1475(2) 0.2789(2) 0.0282(8) Uani 1 1 d . . . . .
O16 O 0.0970(3) 0.1704(3) 0.4160(3) 0.0433(12) Uani 1 1 d . . . . .
O17 O 0.0159(3) 0.2620(2) 0.1632(2) 0.0274(8) Uani 1 1 d . . . . .
O18 O -0.1047(3) 0.2431(2) 0.3011(2) 0.0295(8) Uani 1 1 d . . . . .
O19 O 0.0564(3) 0.1125(2) 0.3101(3) 0.0350(9) Uani 1 1 d . . . . .
O20 O 0.0806(5) -0.0206(3) 0.4080(3) 0.0609(16) Uani 1 1 d . . . . .
O21 O -0.0476(3) 0.0417(3) 0.3573(3) 0.0438(11) Uani 1 1 d . . . . .
O22 O -0.0307(3) 0.3953(2) 0.2176(2) 0.0284(8) Uani 1 1 d . . . . .
O23 O -0.1868(3) 0.4587(3) 0.2630(3) 0.0508(13) Uani 1 1 d . . . . .
O24 O -0.0881(4) 0.5264(3) 0.2395(4) 0.0586(15) Uani 1 1 d . . . . .
N3 N 0.1717(3) 0.2679(3) 0.1487(2) 0.0224(9) Uani 1 1 d . . . . .
N4 N -0.0858(3) 0.2380(3) 0.4336(3) 0.0323(11) Uani 1 1 d . . . . .
C21 C 0.2272(4) 0.3088(4) 0.1450(4) 0.0361(14) Uani 1 1 d . . . . .
H21A H 0.2750 0.2672 0.1689 0.043 Uiso 1 1 calc R U . . .
H21B H 0.2542 0.3347 0.0890 0.043 Uiso 1 1 calc R U . . .
C22 C 0.1762(4) 0.3719(4) 0.1869(4) 0.0402(15) Uani 1 1 d . . . . .
H22A H 0.2149 0.3977 0.1836 0.048 Uiso 1 1 calc R U . . .
H22B H 0.1290 0.4148 0.1629 0.048 Uiso 1 1 calc R U . . .
C23 C 0.1296(8) 0.3500(8) 0.3376(6) 0.033(2) Uani 0.53 1 d . . P A 1
H23A H 0.1506 0.2988 0.3782 0.039 Uiso 0.53 1 calc R U P A 1
H23B H 0.1646 0.3848 0.3224 0.039 Uiso 0.53 1 calc R U P A 1
C23B C 0.1020(9) 0.4064(8) 0.2941(8) 0.033(3) Uani 0.47 1 d . . P A 2
H23C H 0.1490 0.4167 0.2984 0.039 Uiso 0.47 1 calc R U P A 2
H23D H 0.0732 0.4550 0.2559 0.039 Uiso 0.47 1 calc R U P A 2
C24 C 0.0411(6) 0.3906(6) 0.3676(5) 0.059(2) Uani 1 1 d . . . . .
H24A H 0.0256 0.4480 0.3336 0.071 Uiso 0.53 1 calc R U P A 1
H24B H 0.0311 0.3912 0.4211 0.071 Uiso 0.53 1 calc R U P A 1
H24C H 0.0047 0.4426 0.3806 0.071 Uiso 0.47 1 calc R U P A 2
H24D H 0.0730 0.3540 0.4080 0.071 Uiso 0.47 1 calc R U P A 2
C25 C -0.1001(4) 0.3744(5) 0.4270(4) 0.0405(15) Uani 1 1 d . . . . .
H25A H -0.1340 0.4328 0.4076 0.049 Uiso 1 1 calc R U . . .
H25B H -0.0948 0.3639 0.4792 0.049 Uiso 1 1 calc R U . . .
C26 C -0.1455(4) 0.3212(4) 0.4338(4) 0.0400(15) Uani 1 1 d . . . . .
H26A H -0.1941 0.3186 0.4833 0.048 Uiso 1 1 calc R U . . .
H26B H -0.1712 0.3463 0.3891 0.048 Uiso 1 1 calc R U . . .
C27 C 0.2236(4) 0.1840(4) 0.1433(3) 0.0333(13) Uani 1 1 d . . . . .
H27A H 0.2691 0.1865 0.0917 0.040 Uiso 1 1 calc R U . . .
H27B H 0.1847 0.1591 0.1455 0.040 Uiso 1 1 calc R U . . .
C28 C 0.2672(4) 0.1306(4) 0.2087(4) 0.0332(13) Uani 1 1 d . . . . .
H28A H 0.2850 0.0723 0.2139 0.040 Uiso 1 1 calc R U . . .
H28B H 0.3201 0.1431 0.1973 0.040 Uiso 1 1 calc R U . . .
C29 C 0.2353(5) 0.0967(6) 0.3477(4) 0.056(2) Uani 1 1 d . . . . .
H29A H 0.2234 0.0448 0.3685 0.067 Uiso 0.68 1 calc R U P B 1
H29B H 0.2994 0.0836 0.3335 0.067 Uiso 0.68 1 calc R U P B 1
H29C H 0.2679 0.0406 0.3434 0.067 Uiso 0.32 1 calc R U P C 2
H29D H 0.2772 0.1167 0.3481 0.067 Uiso 0.32 1 calc R U P C 2
C30 C 0.1930(6) 0.1361(7) 0.4062(6) 0.038(2) Uani 0.68 1 d . . P D 1
H30A H 0.2157 0.1806 0.3908 0.045 Uiso 0.68 1 calc R U P D 1
H30B H 0.2048 0.0968 0.4568 0.045 Uiso 0.68 1 calc R U P D 1
C30B C 0.1704(14) 0.0928(13) 0.4196(13) 0.041(5) Uani 0.32 1 d . . P D 2
H30C H 0.1955 0.0804 0.4616 0.049 Uiso 0.32 1 calc R U P D 2
H30D H 0.1487 0.0482 0.4333 0.049 Uiso 0.32 1 calc R U P D 2
C31 C 0.0385(5) 0.1331(4) 0.4862(3) 0.0396(15) Uani 1 1 d . . . . .
H31A H 0.0626 0.1087 0.5318 0.048 Uiso 1 1 calc R U . . .
H31B H 0.0317 0.0895 0.4778 0.048 Uiso 1 1 calc R U . . .
C32 C -0.0479(5) 0.1985(4) 0.5016(3) 0.0395(15) Uani 1 1 d . . . . .
H32A H -0.0405 0.2404 0.5120 0.047 Uiso 1 1 calc R U . . .
H32B H -0.0891 0.1746 0.5493 0.047 Uiso 1 1 calc R U . . .
C33 C 0.1314(5) 0.3170(4) 0.0831(4) 0.0380(14) Uani 1 1 d . . . . .
H33A H 0.1782 0.3194 0.0323 0.046 Uiso 1 1 calc R U . . .
H33B H 0.0984 0.3734 0.0863 0.046 Uiso 1 1 calc R U . . .
C34 C 0.0703(4) 0.2818(4) 0.0848(3) 0.0335(13) Uani 1 1 d . . . . .
H34A H 0.0339 0.3222 0.0486 0.040 Uiso 1 1 calc R U . . .
H34B H 0.1045 0.2322 0.0674 0.040 Uiso 1 1 calc R U . . .
C35 C -0.0536(4) 0.2376(4) 0.1707(4) 0.0321(12) Uani 1 1 d . . . . .
H35A H -0.0354 0.1773 0.1863 0.039 Uiso 1 1 calc R U . . .
H35B H -0.0676 0.2607 0.1198 0.039 Uiso 1 1 calc R U . . .
C36 C -0.1311(4) 0.2692(4) 0.2321(4) 0.0336(13) Uani 1 1 d . . . . .
H36A H -0.1542 0.3296 0.2130 0.040 Uiso 1 1 calc R U . . .
H36B H -0.1778 0.2480 0.2444 0.040 Uiso 1 1 calc R U . . .
C37 C -0.1713(4) 0.2230(4) 0.3730(4) 0.0355(13) Uani 1 1 d . . . . .
H37A H -0.1893 0.1820 0.3722 0.043 Uiso 1 1 calc R U . . .
H37B H -0.2234 0.2725 0.3781 0.043 Uiso 1 1 calc R U . . .
C38 C -0.1340(4) 0.1890(4) 0.4422(4) 0.0377(14) Uani 1 1 d . . . . .
H38A H -0.1825 0.1884 0.4918 0.045 Uiso 1 1 calc R U . . .
H38B H -0.0943 0.1320 0.4457 0.045 Uiso 1 1 calc R U . . .
C39 C 0.1027(4) -0.0103(4) 0.2667(4) 0.0410(15) Uani 1 1 d . . . . .
C40 C -0.1049(5) 0.5194(4) 0.1195(4) 0.0396(15) Uani 1 1 d . . . . .
U3 U 0.43854(2) 0.60757(2) 0.20970(2) 0.02026(5) Uani 1 1 d . . . . .
S5 S 0.33483(13) 0.51985(12) 0.42615(10) 0.0539(5) Uani 1 1 d . . . . .
S6 S 0.57365(10) 0.75292(9) 0.08682(9) 0.0297(3) Uani 1 1 d . . . . .
F13 F 0.2289(4) 0.4665(4) 0.4226(4) 0.100(2) Uani 1 1 d . . . . .
F14 F 0.3423(4) 0.3740(3) 0.4553(3) 0.0803(17) Uani 1 1 d . . . . .
F15 F 0.2404(4) 0.4346(3) 0.5394(3) 0.093(2) Uani 1 1 d . . . . .
F16 F 0.5758(3) 0.9000(3) 0.0009(3) 0.0673(14) Uani 1 1 d . . . . .
F17 F 0.4772(4) 0.8691(3) -0.0029(3) 0.0732(16) Uani 1 1 d . . . . .
F18 F 0.4616(3) 0.8946(3) 0.0988(4) 0.0753(16) Uani 1 1 d . . . . .
O25 O 0.4623(3) 0.4735(2) 0.1915(3) 0.0330(9) Uani 1 1 d . . . . .
O26 O 0.3029(3) 0.5735(2) 0.2248(3) 0.0329(9) Uani 1 1 d . . . . .
O27 O 0.5733(3) 0.5746(2) 0.0899(2) 0.0293(8) Uani 1 1 d . . . . .
O28 O 0.4170(3) 0.6679(2) 0.0671(2) 0.0291(8) Uani 1 1 d . . . . .
O29 O 0.5127(3) 0.6020(3) 0.3049(3) 0.0362(10) Uani 1 1 d . . . . .
O30 O 0.3679(3) 0.7213(3) 0.2814(2) 0.0319(9) Uani 1 1 d . . . . .
O31 O 0.3831(3) 0.5240(3) 0.3460(2) 0.0399(11) Uani 1 1 d . . . . .
O32 O 0.2621(4) 0.5921(4) 0.4346(3) 0.078(2) Uani 1 1 d . . . . .
O33 O 0.3922(5) 0.4881(5) 0.4767(4) 0.085(2) Uani 1 1 d . . . . .
O34 O 0.4998(3) 0.7223(2) 0.1309(2) 0.0295(8) Uani 1 1 d . . . . .
O35 O 0.6307(3) 0.7246(3) 0.0191(3) 0.0513(13) Uani 1 1 d . . . . .
O36 O 0.6157(3) 0.7501(3) 0.1352(3) 0.0511(13) Uani 1 1 d . . . . .
N5 N 0.5861(3) 0.4784(3) 0.2388(3) 0.0328(11) Uani 1 1 d . . . . .
N6 N 0.2815(3) 0.7260(3) 0.1919(3) 0.0295(10) Uani 1 1 d . . . . .
C41 C 0.5894(4) 0.4005(4) 0.2365(4) 0.0409(15) Uani 1 1 d . . . . .
H41A H 0.5611 0.3708 0.2903 0.049 Uiso 1 1 calc R U . . .
H41B H 0.6516 0.3661 0.2219 0.049 Uiso 1 1 calc R U . . .
C42 C 0.5458(4) 0.4105(4) 0.1799(5) 0.0441(16) Uani 1 1 d . . . . .
H42A H 0.5822 0.4260 0.1248 0.053 Uiso 1 1 calc R U . . .
H42B H 0.5382 0.3587 0.1907 0.053 Uiso 1 1 calc R U . . .
C43 C 0.4011(5) 0.4738(4) 0.1619(4) 0.0390(14) Uani 1 1 d . . . . .
H43A H 0.4156 0.4188 0.1593 0.047 Uiso 1 1 calc R U . . .
H43B H 0.4024 0.5130 0.1083 0.047 Uiso 1 1 calc R U . . .
C44 C 0.3129(4) 0.4984(4) 0.2181(4) 0.0400(15) Uani 1 1 d . . . . .
H44A H 0.2665 0.5065 0.1977 0.048 Uiso 1 1 calc R U . . .
H44B H 0.3093 0.4560 0.2702 0.048 Uiso 1 1 calc R U . . .
C45 C 0.2141(4) 0.6182(4) 0.2568(4) 0.0397(15) Uani 1 1 d . . . . .
H45A H 0.1897 0.5851 0.3103 0.048 Uiso 1 1 calc R U . . .
H45B H 0.1781 0.6321 0.2228 0.048 Uiso 1 1 calc R U . . .
C46 C 0.2133(4) 0.6951(4) 0.2604(4) 0.0357(14) Uani 1 1 d . . . . .
H46A H 0.1548 0.7373 0.2599 0.043 Uiso 1 1 calc R U . . .
H46B H 0.2244 0.6836 0.3103 0.043 Uiso 1 1 calc R U . . .
C47 C 0.6610(4) 0.5050(4) 0.1781(4) 0.0374(14) Uani 1 1 d . . . . .
H47A H 0.7165 0.4613 0.1869 0.045 Uiso 1 1 calc R U . . .
H47B H 0.6586 0.5542 0.1845 0.045 Uiso 1 1 calc R U . . .
C48 C 0.6609(4) 0.5242(4) 0.0955(4) 0.0359(13) Uani 1 1 d . . . . .
H48A H 0.7028 0.5534 0.0573 0.043 Uiso 1 1 calc R U . . .
H48B H 0.6784 0.4731 0.0835 0.043 Uiso 1 1 calc R U . . .
C49 C 0.5637(5) 0.5870(4) 0.0162(4) 0.0407(15) Uani 1 1 d . . . . .
H49A H 0.5493 0.5415 0.0197 0.049 Uiso 1 1 calc R U . . .
H49B H 0.6191 0.5892 -0.0262 0.049 Uiso 1 1 calc R U . . .
C50 C 0.4918(5) 0.6655(4) -0.0015(3) 0.0375(14) Uani 1 1 d . . . . .
H50A H 0.5118 0.7117 -0.0166 0.045 Uiso 1 1 calc R U . . .
H50B H 0.4756 0.6707 -0.0463 0.045 Uiso 1 1 calc R U . . .
C51 C 0.3466(4) 0.7444(4) 0.0496(4) 0.0350(13) Uani 1 1 d . . . . .
H51A H 0.3356 0.7527 0.0008 0.042 Uiso 1 1 calc R U . . .
H51B H 0.3634 0.7904 0.0412 0.042 Uiso 1 1 calc R U . . .
C52 C 0.2674(4) 0.7419(4) 0.1158(4) 0.0358(14) Uani 1 1 d . . . . .
H52A H 0.2485 0.6985 0.1210 0.043 Uiso 1 1 calc R U . . .
H52B H 0.2198 0.7947 0.1046 0.043 Uiso 1 1 calc R U . . .
C53 C 0.5922(4) 0.4621(5) 0.3185(4) 0.0452(17) Uani 1 1 d . . . . .
H53A H 0.5448 0.4410 0.3595 0.054 Uiso 1 1 calc R U . . .
H53B H 0.6488 0.4193 0.3250 0.054 Uiso 1 1 calc R U . . .
C54 C 0.5852(5) 0.5348(5) 0.3307(4) 0.0483(18) Uani 1 1 d . . . . .
H54A H 0.5758 0.5246 0.3873 0.058 Uiso 1 1 calc R U . . .
H54B H 0.6401 0.5480 0.3001 0.058 Uiso 1 1 calc R U . . .
C55 C 0.4918(5) 0.6745(5) 0.3238(4) 0.0432(16) Uani 1 1 d . . . . .
H55A H 0.5194 0.7128 0.2778 0.052 Uiso 1 1 calc R U . . .
H55B H 0.5138 0.6598 0.3686 0.052 Uiso 1 1 calc R U . . .
C56 C 0.3950(5) 0.7128(4) 0.3452(4) 0.0387(14) Uani 1 1 d . . . . .
H56A H 0.3676 0.6779 0.3956 0.046 Uiso 1 1 calc R U . . .
H56B H 0.3778 0.7669 0.3512 0.046 Uiso 1 1 calc R U . . .
C57 C 0.2927(4) 0.7921(4) 0.2693(4) 0.0415(15) Uani 1 1 d . . . . .
H57A H 0.3022 0.8407 0.2648 0.050 Uiso 1 1 calc R U . . .
H57B H 0.2406 0.7849 0.3144 0.050 Uiso 1 1 calc R U . . .
C58 C 0.2785(4) 0.8032(4) 0.1937(4) 0.0357(13) Uani 1 1 d . . . . .
H58A H 0.2209 0.8453 0.1891 0.043 Uiso 1 1 calc R U . . .
H58B H 0.3244 0.8226 0.1479 0.043 Uiso 1 1 calc R U . . .
C59 C 0.2855(6) 0.4444(5) 0.4598(5) 0.055(2) Uani 1 1 d . . . . .
C60 C 0.5194(5) 0.8599(4) 0.0435(5) 0.0456(17) Uani 1 1 d . . . . .
S7 S 0.61553(11) 0.12646(11) 0.54222(10) 0.0401(4) Uani 1 1 d . . . . .
O37 O 0.5639(4) 0.0947(4) 0.5322(4) 0.0640(16) Uani 1 1 d . . . . .
O38 O 0.7079(3) 0.0900(3) 0.5118(4) 0.0596(15) Uani 1 1 d . . . . .
O39 O 0.5830(4) 0.1406(4) 0.6172(3) 0.0649(16) Uani 1 1 d . . . . .
C61 C 0.5924(5) 0.2271(5) 0.4799(6) 0.057(2) Uani 1 1 d . . . . .
F19 F 0.5086(3) 0.2708(3) 0.4866(4) 0.0856(19) Uani 1 1 d . . . . .
F20 F 0.6308(3) 0.2713(3) 0.4806(3) 0.0631(13) Uani 1 1 d . . . . .
F21 F 0.6262(4) 0.2284(4) 0.3996(3) 0.0761(16) Uani 1 1 d . . . . .
S8 S 0.21902(9) 0.66787(8) -0.01583(9) 0.0279(3) Uani 1 1 d . . . . .
O40 O 0.2986(3) 0.6149(3) 0.0070(3) 0.0413(11) Uani 1 1 d . . . . .
O41 O 0.1746(3) 0.7420(3) 0.0059(3) 0.0414(11) Uani 1 1 d . . . . .
O42 O 0.2237(3) 0.6766(3) -0.0943(2) 0.0342(9) Uani 1 1 d . . . . .
C62 C 0.1448(4) 0.6096(4) 0.0463(4) 0.0335(13) Uani 1 1 d . . . . .
F22 F 0.1742(3) 0.5370(2) 0.0345(3) 0.0578(12) Uani 1 1 d . . . . .
F23 F 0.0656(3) 0.6489(3) 0.0340(2) 0.0445(9) Uani 1 1 d . . . . .
F24 F 0.1317(3) 0.5949(3) 0.1241(2) 0.0481(10) Uani 1 1 d . . . . .
S9 S 0.40653(10) 0.24475(9) 0.25288(9) 0.0319(3) Uani 1 1 d . . . . .
O43 O 0.3299(4) 0.3146(4) 0.2550(6) 0.087(2) Uani 1 1 d . . . . .
O44 O 0.3969(4) 0.1722(3) 0.2579(4) 0.0556(14) Uani 1 1 d . . . . .
O45 O 0.4814(4) 0.2635(3) 0.1945(3) 0.0583(15) Uani 1 1 d . . . . .
C63 C 0.4321(4) 0.2163(3) 0.3433(3) 0.082(3) Uani 1 1 d D . . . .
F25 F 0.3528(4) 0.2179(7) 0.3916(7) 0.0952(16) Uiso 0.5 1 d D . P E 1
F26 F 0.4527(7) 0.2722(5) 0.3464(8) 0.0952(16) Uiso 0.5 1 d D . P E 1
F27 F 0.4888(6) 0.1437(4) 0.3662(7) 0.0952(16) Uiso 0.5 1 d D . P E 1
F25B F 0.3885(7) 0.1770(6) 0.4116(5) 0.0952(16) Uiso 0.5 1 d D . P E 2
F26B F 0.4277(7) 0.2837(5) 0.3494(7) 0.0952(16) Uiso 0.5 1 d D . P E 2
F27B F 0.5155(4) 0.1691(6) 0.3277(7) 0.0952(16) Uiso 0.5 1 d D . P E 2

loop_
_atom_site_aniso_label
_atom_site_aniso_U_11
_atom_site_aniso_U_22
_atom_site_aniso_U_33
_atom_site_aniso_U_23
_atom_site_aniso_U_13
_atom_site_aniso_U_12
U1 0.02035(9) 0.01761(9) 0.01845(9) -0.00533(7) -0.00327(7) -0.00779(7)
S1 0.0306(7) 0.0314(7) 0.0309(7) -0.0088(6) -0.0105(6) -0.0082(6)
S2 0.0334(7) 0.0301(7) 0.0220(6) -0.0045(5) -0.0062(5) -0.0163(6)
F1 0.073(3) 0.038(2) 0.065(3) 0.005(2) -0.028(3) -0.025(2)
F2 0.058(3) 0.050(3) 0.057(3) -0.009(2) -0.033(2) 0.000(2)
F3 0.056(3) 0.041(2) 0.054(3) -0.023(2) -0.023(2) 0.0052(19)
F4 0.067(3) 0.077(3) 0.038(2) -0.023(2) -0.020(2) -0.024(2)
F5 0.033(2) 0.082(3) 0.061(3) -0.046(2) -0.0145(19) -0.008(2)
F6 0.061(3) 0.043(2) 0.060(3) -0.025(2) -0.005(2) -0.028(2)
O1 0.036(2) 0.026(2) 0.034(2) -0.0098(17) -0.0020(18) -0.0079(18)
O2 0.031(2) 0.034(2) 0.035(2) -0.0098(18) -0.0064(18) -0.0127(18)
O3 0.028(2) 0.035(2) 0.040(2) -0.0121(19) -0.0105(18) -0.0097(18)
O4 0.039(2) 0.026(2) 0.038(2) -0.0102(18) -0.0162(19) -0.0041(18)
O5 0.036(2) 0.040(2) 0.034(2) -0.0157(19) 0.0014(18) -0.018(2)
O6 0.041(2) 0.033(2) 0.029(2) -0.0136(17) -0.0041(18) -0.0169(19)
O7 0.036(2) 0.032(2) 0.030(2) -0.0077(17) -0.0125(18) -0.0080(18)
O8 0.055(3) 0.056(3) 0.037(3) -0.018(2) -0.016(2) -0.011(3)
O9 0.039(3) 0.048(3) 0.068(4) -0.013(3) -0.015(3) -0.019(2)
O10 0.029(2) 0.045(2) 0.0186(18) -0.0102(17) -0.0043(16) -0.0108(18)
O11 0.029(2) 0.065(3) 0.032(2) -0.018(2) 0.0015(18) -0.018(2)
O12 0.086(4) 0.031(2) 0.048(3) -0.002(2) -0.018(3) -0.030(3)
N1 0.039(3) 0.030(2) 0.032(3) -0.008(2) -0.010(2) -0.017(2)
N2 0.043(3) 0.027(2) 0.029(2) -0.0010(19) -0.015(2) -0.016(2)
C1 0.049(4) 0.025(3) 0.037(3) -0.009(2) -0.009(3) -0.014(3)
C2 0.045(4) 0.027(3) 0.049(4) -0.018(3) -0.009(3) -0.008(3)
C3 0.038(3) 0.033(3) 0.035(3) -0.012(3) 0.000(3) -0.004(3)
C4 0.023(3) 0.043(4) 0.037(3) -0.013(3) -0.001(2) -0.004(3)
C5 0.038(3) 0.052(4) 0.035(3) -0.007(3) -0.006(3) -0.028(3)
C6 0.045(4) 0.036(3) 0.034(3) -0.002(3) -0.010(3) -0.027(3)
C7 0.055(4) 0.043(4) 0.040(4) -0.010(3) -0.014(3) -0.029(3)
C8 0.048(4) 0.051(4) 0.056(4) -0.005(3) -0.021(4) -0.030(3)
C9 0.026(3) 0.042(4) 0.052(4) -0.024(3) -0.012(3) -0.001(3)
C10 0.037(3) 0.037(3) 0.047(4) -0.018(3) -0.021(3) 0.002(3)
C11 0.047(4) 0.021(3) 0.042(4) -0.001(2) -0.018(3) -0.010(3)
C12 0.052(4) 0.023(3) 0.041(3) -0.007(3) -0.019(3) -0.012(3)
C13 0.040(4) 0.036(3) 0.036(3) -0.004(3) -0.004(3) -0.022(3)
C14 0.036(3) 0.048(4) 0.022(3) -0.002(3) -0.001(2) -0.020(3)
C15 0.037(4) 0.052(4) 0.047(4) -0.029(3) 0.008(3) -0.013(3)
C16 0.046(4) 0.050(4) 0.032(3) -0.022(3) 0.004(3) -0.021(3)
C17 0.051(4) 0.034(3) 0.037(3) -0.005(3) -0.016(3) -0.021(3)
C18 0.050(4) 0.039(3) 0.032(3) -0.004(3) -0.015(3) -0.027(3)
C19 0.033(3) 0.018(3) 0.040(4) 0.001(2) -0.002(3) 0.002(2)
C20 0.035(3) 0.043(3) 0.032(3) -0.017(3) -0.011(3) -0.011(3)
U2 0.02011(9) 0.01730(9) 0.01650(9) -0.00255(6) -0.00437(7) -0.00769(7)
S3 0.0486(9) 0.0256(7) 0.0412(8) -0.0079(6) -0.0183(7) -0.0128(7)
S4 0.0354(8) 0.0203(6) 0.0312(7) -0.0060(5) -0.0136(6) -0.0008(5)
F7 0.032(2) 0.042(2) 0.079(3) -0.018(2) -0.008(2) -0.0058(18)
F8 0.080(3) 0.040(2) 0.073(3) -0.030(2) -0.009(3) -0.028(2)
F9 0.061(3) 0.069(3) 0.035(2) -0.019(2) -0.014(2) -0.016(2)
F10 0.070(3) 0.043(2) 0.047(3) 0.004(2) -0.026(2) 0.014(2)
F11 0.058(3) 0.051(2) 0.044(2) 0.0087(19) -0.009(2) -0.033(2)
F12 0.049(2) 0.068(3) 0.036(2) -0.010(2) -0.0162(18) -0.023(2)
O13 0.032(2) 0.070(3) 0.045(3) -0.041(3) 0.014(2) -0.032(2)
O14 0.028(2) 0.036(2) 0.029(2) -0.0161(17) 0.0036(16) -0.0140(18)
O15 0.0254(19) 0.0262(19) 0.0225(18) -0.0025(15) -0.0065(15) -0.0051(16)
O16 0.033(2) 0.056(3) 0.025(2) -0.010(2) -0.0133(18) 0.000(2)
O17 0.030(2) 0.032(2) 0.0229(18) -0.0049(16) -0.0101(16) -0.0140(17)
O18 0.0243(19) 0.036(2) 0.028(2) -0.0030(17) -0.0085(16) -0.0150(17)
O19 0.043(2) 0.0206(19) 0.044(2) -0.0043(17) -0.021(2) -0.0097(18)
O20 0.105(5) 0.040(3) 0.048(3) 0.008(2) -0.042(3) -0.033(3)
O21 0.045(3) 0.047(3) 0.043(3) -0.018(2) -0.003(2) -0.024(2)
O22 0.029(2) 0.0171(17) 0.033(2) -0.0058(15) -0.0105(17) -0.0031(15)
O23 0.033(2) 0.060(3) 0.036(3) -0.009(2) -0.008(2) -0.003(2)
O24 0.087(4) 0.028(2) 0.070(4) -0.014(2) -0.040(3) -0.010(3)
N3 0.023(2) 0.027(2) 0.0157(19) -0.0042(17) -0.0036(16) -0.0108(18)
N4 0.034(3) 0.038(3) 0.025(2) -0.004(2) -0.004(2) -0.021(2)
C21 0.040(3) 0.051(4) 0.025(3) -0.007(3) -0.001(2) -0.033(3)
C22 0.038(3) 0.026(3) 0.058(4) 0.000(3) -0.023(3) -0.016(3)
C23 0.033(6) 0.054(7) 0.023(5) -0.017(5) -0.004(4) -0.021(5)
C23B 0.046(8) 0.029(6) 0.030(6) -0.013(5) -0.006(6) -0.019(6)
C24 0.058(5) 0.089(6) 0.062(5) -0.050(5) 0.012(4) -0.050(5)
C25 0.035(3) 0.052(4) 0.032(3) -0.021(3) 0.005(3) -0.018(3)
C26 0.033(3) 0.047(4) 0.034(3) -0.018(3) 0.004(3) -0.015(3)
C27 0.028(3) 0.047(4) 0.027(3) -0.018(3) 0.003(2) -0.018(3)
C28 0.024(3) 0.038(3) 0.036(3) -0.015(3) -0.005(2) -0.009(2)
C29 0.030(3) 0.078(6) 0.034(4) 0.001(4) -0.015(3) -0.009(4)
C30 0.030(5) 0.052(6) 0.029(5) -0.001(4) -0.016(4) -0.015(4)
C30B 0.030(10) 0.031(10) 0.038(11) -0.005(8) -0.009(9) 0.002(9)
C31 0.065(5) 0.038(3) 0.023(3) 0.002(2) -0.022(3) -0.025(3)
C32 0.048(4) 0.054(4) 0.017(3) -0.001(3) -0.004(3) -0.032(3)
C33 0.043(4) 0.043(4) 0.023(3) 0.001(3) -0.009(3) -0.022(3)
C34 0.041(3) 0.042(3) 0.018(2) -0.002(2) -0.009(2) -0.020(3)
C35 0.034(3) 0.033(3) 0.036(3) -0.007(2) -0.017(3) -0.013(2)
C36 0.028(3) 0.039(3) 0.036(3) -0.006(3) -0.016(3) -0.012(3)
C37 0.030(3) 0.043(3) 0.032(3) -0.005(3) -0.004(2) -0.021(3)
C38 0.042(4) 0.046(4) 0.028(3) -0.004(3) -0.003(3) -0.030(3)
C39 0.037(3) 0.041(4) 0.045(4) -0.019(3) -0.011(3) -0.009(3)
C40 0.041(4) 0.031(3) 0.033(3) -0.001(3) -0.013(3) -0.007(3)
U3 0.01739(9) 0.02175(9) 0.01741(9) -0.00493(7) -0.00310(7) -0.00570(7)
S5 0.0494(11) 0.0466(10) 0.0246(8) -0.0037(7) 0.0074(7) -0.0061(8)
S6 0.0289(7) 0.0325(7) 0.0301(7) -0.0091(6) -0.0049(6) -0.0155(6)
F13 0.082(4) 0.098(5) 0.091(4) 0.028(4) -0.034(4) -0.053(4)
F14 0.083(4) 0.055(3) 0.064(3) -0.013(3) -0.003(3) -0.012(3)
F15 0.095(4) 0.057(3) 0.054(3) -0.001(2) 0.024(3) -0.023(3)
F16 0.065(3) 0.042(2) 0.092(4) 0.007(2) -0.030(3) -0.034(2)
F17 0.084(4) 0.056(3) 0.092(4) 0.017(3) -0.064(3) -0.035(3)
F18 0.061(3) 0.045(3) 0.107(4) -0.039(3) -0.006(3) -0.009(2)
O25 0.031(2) 0.026(2) 0.037(2) -0.0106(17) -0.0060(18) -0.0084(17)
O26 0.027(2) 0.029(2) 0.041(2) -0.0075(18) -0.0098(18) -0.0107(17)
O27 0.028(2) 0.032(2) 0.0216(18) -0.0119(16) 0.0027(15) -0.0093(17)
O28 0.035(2) 0.030(2) 0.0229(19) -0.0031(16) -0.0104(17) -0.0136(17)
O29 0.030(2) 0.044(3) 0.038(2) -0.017(2) -0.0166(19) -0.0044(19)
O30 0.031(2) 0.034(2) 0.029(2) -0.0150(17) -0.0077(17) -0.0046(17)
O31 0.029(2) 0.051(3) 0.0195(19) -0.0020(18) 0.0014(17) -0.013(2)
O32 0.075(4) 0.049(3) 0.047(3) -0.013(3) 0.021(3) -0.007(3)
O33 0.102(6) 0.111(6) 0.049(4) -0.019(4) -0.024(4) -0.044(5)
O34 0.028(2) 0.031(2) 0.029(2) -0.0119(17) 0.0014(16) -0.0161(17)
O35 0.049(3) 0.059(3) 0.044(3) -0.024(2) 0.014(2) -0.033(3)
O36 0.049(3) 0.060(3) 0.055(3) -0.010(3) -0.024(3) -0.025(3)
N5 0.019(2) 0.034(3) 0.032(3) -0.009(2) -0.0024(19) -0.003(2)
N6 0.025(2) 0.028(2) 0.035(3) -0.010(2) -0.009(2) -0.0065(19)
C41 0.026(3) 0.029(3) 0.046(4) -0.004(3) -0.004(3) -0.005(2)
C42 0.037(4) 0.024(3) 0.055(4) -0.010(3) -0.004(3) -0.008(3)
C43 0.048(4) 0.033(3) 0.042(4) -0.008(3) -0.015(3) -0.019(3)
C44 0.038(3) 0.033(3) 0.052(4) -0.004(3) -0.016(3) -0.018(3)
C45 0.021(3) 0.038(3) 0.046(4) -0.002(3) -0.009(3) -0.009(2)
C46 0.018(3) 0.032(3) 0.045(4) -0.009(3) -0.008(2) -0.003(2)
C47 0.019(3) 0.033(3) 0.045(4) -0.008(3) -0.007(3) -0.003(2)
C48 0.025(3) 0.033(3) 0.041(3) -0.015(3) 0.003(2) -0.011(2)
C49 0.054(4) 0.041(4) 0.025(3) -0.016(3) -0.001(3) -0.018(3)
C50 0.049(4) 0.043(3) 0.019(3) -0.005(2) -0.003(3) -0.023(3)
C51 0.045(4) 0.028(3) 0.037(3) 0.001(2) -0.024(3) -0.016(3)
C52 0.038(3) 0.025(3) 0.045(4) -0.002(3) -0.024(3) -0.008(2)
C53 0.028(3) 0.052(4) 0.031(3) -0.007(3) -0.010(3) 0.004(3)
C54 0.032(3) 0.068(5) 0.042(4) -0.017(4) -0.019(3) -0.006(3)
C55 0.044(4) 0.062(5) 0.039(4) -0.023(3) -0.015(3) -0.020(3)
C56 0.046(4) 0.048(4) 0.028(3) -0.018(3) -0.008(3) -0.016(3)
C57 0.036(3) 0.032(3) 0.052(4) -0.023(3) -0.010(3) 0.000(3)
C58 0.033(3) 0.028(3) 0.044(4) -0.012(3) -0.014(3) -0.003(2)
C59 0.052(5) 0.038(4) 0.054(5) 0.008(3) -0.017(4) -0.016(3)
C60 0.038(4) 0.036(3) 0.064(5) -0.012(3) -0.016(3) -0.015(3)
S7 0.0380(9) 0.0389(8) 0.0383(8) -0.0122(7) -0.0059(7) -0.0126(7)
O37 0.060(4) 0.058(3) 0.084(4) -0.035(3) -0.004(3) -0.031(3)
O38 0.038(3) 0.054(3) 0.072(4) -0.012(3) -0.020(3) -0.006(2)
O39 0.074(4) 0.083(4) 0.040(3) -0.020(3) -0.004(3) -0.038(4)
C61 0.028(3) 0.044(4) 0.099(7) -0.023(4) -0.026(4) -0.004(3)
F19 0.038(3) 0.056(3) 0.111(5) 0.009(3) -0.016(3) -0.013(2)
F20 0.053(3) 0.051(3) 0.076(3) -0.018(2) 0.003(2) -0.029(2)
F21 0.071(3) 0.099(4) 0.046(3) -0.001(3) -0.021(3) -0.033(3)
S8 0.0277(7) 0.0247(6) 0.0323(7) -0.0125(5) -0.0122(6) -0.0024(5)
O40 0.032(2) 0.046(3) 0.046(3) -0.021(2) -0.020(2) 0.002(2)
O41 0.041(3) 0.032(2) 0.053(3) -0.023(2) -0.018(2) -0.0009(19)
O42 0.039(2) 0.033(2) 0.027(2) -0.0093(17) -0.0093(18) -0.0090(18)
C62 0.038(3) 0.028(3) 0.028(3) -0.012(2) -0.008(2) -0.004(2)
F22 0.067(3) 0.036(2) 0.056(3) -0.025(2) 0.013(2) -0.022(2)
F23 0.035(2) 0.058(3) 0.043(2) -0.0183(19) -0.0090(17) -0.0170(18)
F24 0.042(2) 0.050(2) 0.0283(19) -0.0095(17) -0.0079(16) -0.0010(18)
S9 0.0364(8) 0.0288(7) 0.0370(8) -0.0119(6) -0.0133(6) -0.0114(6)
O43 0.046(3) 0.053(4) 0.187(8) -0.056(5) -0.059(4) 0.005(3)
O44 0.066(4) 0.039(3) 0.078(4) -0.024(3) -0.020(3) -0.025(3)
O45 0.075(4) 0.045(3) 0.047(3) -0.025(2) 0.016(3) -0.033(3)
C63 0.120(9) 0.073(6) 0.056(6) -0.031(5) 0.002(6) -0.049(7)

loop_
_atom_type_symbol
_atom_type_description
_atom_type_scat_dispersion_real
_atom_type_scat_dispersion_imag
_atom_type_scat_source
C C 0.0033 0.0016 'International Tables Vol C Tables 4.2.6.8 and 6.1.1.4'
H H 0.0000 0.0000 'International Tables Vol C Tables 4.2.6.8 and 6.1.1.4'
N N 0.0061 0.0033 'International Tables Vol C Tables 4.2.6.8 and 6.1.1.4'
O O 0.0106 0.0060 'International Tables Vol C Tables 4.2.6.8 and 6.1.1.4'
F F 0.0171 0.0103 'International Tables Vol C Tables 4.2.6.8 and 6.1.1.4'
S S 0.1246 0.1234 'International Tables Vol C Tables 4.2.6.8 and 6.1.1.4'
U U -9.6767 9.6646 'International Tables Vol C Tables 4.2.6.8 and 6.1.1.4'

loop_
_geom_angle_atom_site_label_1
_geom_angle_atom_site_label_2
_geom_angle_atom_site_label_3
_geom_angle
_geom_angle_site_symmetry_1
_geom_angle_site_symmetry_3
_geom_angle_publ_flag
O10 U1 O7 136.63(14) . . ?
O10 U1 O5 137.06(14) . . ?
O7 U1 O5 78.18(14) . . ?
O10 U1 O3 67.67(14) . . ?
O7 U1 O3 136.01(14) . . ?
O5 U1 O3 69.39(14) . . ?
O10 U1 O4 73.74(14) . . ?
O7 U1 O4 145.42(14) . . ?
O5 U1 O4 86.23(14) . . ?
O3 U1 O4 61.83(13) . . ?
O10 U1 O1 72.99(14) . . ?
O7 U1 O1 66.82(14) . . ?
O5 U1 O1 117.14(13) . . ?
O3 U1 O1 102.45(14) . . ?
O4 U1 O1 146.63(13) . . ?
O10 U1 O6 143.43(14) . . ?
O7 U1 O6 68.45(14) . . ?
O5 U1 O6 60.51(13) . . ?
O3 U1 O6 115.87(14) . . ?
O4 U1 O6 76.99(13) . . ?
O1 U1 O6 134.35(14) . . ?
O10 U1 O2 68.05(13) . . ?
O7 U1 O2 77.83(14) . . ?
O5 U1 O2 154.58(14) . . ?
O3 U1 O2 135.46(13) . . ?
O4 U1 O2 109.34(14) . . ?
O1 U1 O2 59.51(13) . . ?
O6 U1 O2 102.46(13) . . ?
O10 U1 N2 88.76(14) . . ?
O7 U1 N2 96.52(14) . . ?
O5 U1 N2 115.44(15) . . ?
O3 U1 N2 123.74(14) . . ?
O4 U1 N2 62.71(15) . . ?
O1 U1 N2 118.87(15) . . ?
O6 U1 N2 58.15(14) . . ?
O2 U1 N2 59.52(15) . . ?
O10 U1 N1 96.92(15) . . ?
O7 U1 N1 77.85(14) . . ?
O5 U1 N1 61.44(14) . . ?
O3 U1 N1 60.96(14) . . ?
O4 U1 N1 121.00(15) . . ?
O1 U1 N1 61.22(14) . . ?
O6 U1 N1 116.96(14) . . ?
O2 U1 N1 120.69(14) . . ?
N2 U1 N1 173.91(14) . . ?
O9 S1 O8 117.0(3) . . ?
O9 S1 O7 114.1(3) . . ?
O8 S1 O7 113.7(3) . . ?
O9 S1 C19 102.3(3) . . ?
O8 S1 C19 102.1(3) . . ?
O7 S1 C19 105.4(3) . . ?
O11 S2 O12 116.9(3) . . ?
O11 S2 O10 114.4(3) . . ?
O12 S2 O10 113.3(3) . . ?
O11 S2 C20 103.9(3) . . ?
O12 S2 C20 104.7(3) . . ?
O10 S2 C20 101.3(3) . . ?
C2 O1 C3 111.3(5) . . ?
C2 O1 U1 124.9(4) . . ?
C3 O1 U1 121.7(4) . . ?
C5 O2 C4 111.9(5) . . ?
C5 O2 U1 126.3(4) . . ?
C4 O2 U1 120.7(4) . . ?
C8 O3 C9 112.4(5) . . ?
C8 O3 U1 125.5(4) . . ?
C9 O3 U1 118.5(3) . . ?
C10 O4 C11 108.9(5) . . ?
C10 O4 U1 118.5(4) . . ?
C11 O4 U1 119.8(4) . . ?
C15 O5 C14 115.2(5) . . ?
C15 O5 U1 117.5(4) . . ?
C14 O5 U1 114.8(4) . . ?
C17 O6 C16 112.4(5) . . ?
C17 O6 U1 124.7(4) . . ?
C16 O6 U1 121.3(4) . . ?
S1 O7 U1 154.6(3) . . ?
S2 O10 U1 169.7(3) . . ?
C1 N1 C7 109.4(5) . . ?
C1 N1 C13 108.4(5) . . ?
C7 N1 C13 109.1(5) . . ?
C1 N1 U1 110.0(4) . . ?
C7 N1 U1 106.3(4) . . ?
C13 N1 U1 113.5(4) . . ?
C6 N2 C12 109.1(5) . . ?
C6 N2 C18 109.0(5) . . ?
C12 N2 C18 109.9(5) . . ?
C6 N2 U1 111.3(4) . . ?
C12 N2 U1 111.5(4) . . ?
C18 N2 U1 106.0(3) . . ?
N1 C1 C2 112.4(5) . . ?
O1 C2 C1 107.8(5) . . ?
O1 C3 C4 106.6(5) . . ?
O2 C4 C3 107.8(5) . . ?
O2 C5 C6 108.2(5) . . ?
N2 C6 C5 112.0(5) . . ?
N1 C7 C8 111.7(6) . . ?
O3 C8 C7 108.4(5) . . ?
O3 C9 C10 107.0(5) . . ?
O4 C10 C9 108.4(5) . . ?
O4 C11 C12 107.3(5) . . ?
N2 C12 C11 111.4(5) . . ?
N1 C13 C14 111.5(5) . . ?
O5 C14 C13 106.2(5) . . ?
O5 C15 C16 110.6(6) . . ?
O6 C16 C15 105.7(5) . . ?
O6 C17 C18 107.4(5) . . ?
N2 C18 C17 112.3(5) . . ?
F2 C19 F1 110.1(5) . . ?
F2 C19 F3 109.1(5) . . ?
F1 C19 F3 102.3(6) . . ?
F2 C19 S1 115.5(6) . . ?
F1 C19 S1 110.2(4) . . ?
F3 C19 S1 108.9(4) . . ?
F6 C20 F4 107.7(5) . . ?
F6 C20 F5 108.0(6) . . ?
F4 C20 F5 108.1(5) . . ?
F6 C20 S2 111.0(4) . . ?
F4 C20 S2 111.3(5) . . ?
F5 C20 S2 110.7(4) . . ?
O19 U2 O22 137.71(13) . . ?
O19 U2 O16 78.66(16) . . ?
O22 U2 O16 140.85(15) . . ?
O19 U2 O13 139.70(15) . . ?
O22 U2 O13 75.62(16) . . ?
O16 U2 O13 80.76(17) . . ?
O19 U2 O14 141.36(14) . . ?
O22 U2 O14 67.99(13) . . ?
O16 U2 O14 73.27(15) . . ?
O13 U2 O14 60.38(13) . . ?
O19 U2 O15 66.39(14) . . ?
O22 U2 O15 136.45(12) . . ?
O16 U2 O15 61.07(13) . . ?
O13 U2 O15 73.35(14) . . ?
O14 U2 O15 118.74(13) . . ?
O19 U2 O18 67.72(14) . . ?
O22 U2 O18 77.97(13) . . ?
O16 U2 O18 116.08(14) . . ?
O13 U2 O18 152.27(15) . . ?
O14 U2 O18 101.67(13) . . ?
O15 U2 O18 133.49(13) . . ?
O19 U2 O17 74.95(13) . . ?
O22 U2 O17 66.53(13) . . ?
O16 U2 O17 152.60(15) . . ?
O13 U2 O17 115.50(14) . . ?
O14 U2 O17 133.49(13) . . ?
O15 U2 O17 100.89(12) . . ?
O18 U2 O17 59.68(12) . . ?
O19 U2 N4 85.15(15) . . ?
O22 U2 N4 99.01(14) . . ?
O16 U2 N4 64.28(15) . . ?
O13 U2 N4 115.96(14) . . ?
O14 U2 N4 58.97(14) . . ?
O15 U2 N4 121.81(14) . . ?
O18 U2 N4 60.28(14) . . ?
O17 U2 N4 119.92(13) . . ?
O19 U2 N3 95.85(14) . . ?
O22 U2 N3 79.98(13) . . ?
O16 U2 N3 116.30(14) . . ?
O13 U2 N3 63.47(13) . . ?
O14 U2 N3 120.16(13) . . ?
O15 U2 N3 59.07(12) . . ?
O18 U2 N3 119.73(13) . . ?
O17 U2 N3 60.06(12) . . ?
N4 U2 N3 178.91(15) . . ?
O21 S3 O20 117.7(3) . . ?
O21 S3 O19 115.3(3) . . ?
O20 S3 O19 112.6(3) . . ?
O21 S3 C39 103.4(3) . . ?
O20 S3 C39 103.5(4) . . ?
O19 S3 C39 101.6(3) . . ?
O24 S4 O23 117.1(4) . . ?
O24 S4 O22 114.7(3) . . ?
O23 S4 O22 113.0(3) . . ?
O24 S4 C40 104.1(3) . . ?
O23 S4 C40 104.1(3) . . ?
O22 S4 C40 101.3(3) . . ?
C22 O13 C23 125.9(6) . . ?
C22 O13 C23B 94.6(6) . . ?
C22 O13 U2 116.6(4) . . ?
C23 O13 U2 114.9(5) . . ?
C23B O13 U2 121.6(6) . . ?
C24 O14 C25 114.2(5) . . ?
C24 O14 U2 120.6(4) . . ?
C25 O14 U2 125.0(4) . . ?
C28 O15 C29 113.4(5) . . ?
C28 O15 U2 126.0(3) . . ?
C29 O15 U2 120.4(4) . . ?
C31 O16 C30B 92.6(10) . . ?
C31 O16 C30 120.0(6) . . ?
C31 O16 U2 116.8(4) . . ?
C30B O16 U2 120.7(9) . . ?
C30 O16 U2 118.5(4) . . ?
C34 O17 C35 113.7(4) . . ?
C34 O17 U2 125.7(3) . . ?
C35 O17 U2 120.3(3) . . ?
C36 O18 C37 112.6(4) . . ?
C36 O18 U2 121.3(3) . . ?
C37 O18 U2 125.6(3) . . ?
S3 O19 U2 160.0(3) . . ?
S4 O22 U2 146.5(2) . . ?
C33 N3 C27 109.9(5) . . ?
C33 N3 C21 108.5(5) . . ?
C27 N3 C21 111.5(5) . . ?
C33 N3 U2 110.3(3) . . ?
C27 N3 U2 105.7(3) . . ?
C21 N3 U2 110.9(3) . . ?
C38 N4 C26 109.8(5) . . ?
C38 N4 C32 108.0(5) . . ?
C26 N4 C32 109.9(5) . . ?
C38 N4 U2 111.1(4) . . ?
C26 N4 U2 106.9(3) . . ?
C32 N4 U2 111.2(4) . . ?
C22 C21 N3 112.3(5) . . ?
O13 C22 C21 107.0(5) . . ?
C24 C23 O13 108.2(8) . . ?
C24 C23B O13 106.9(9) . . ?
C23 C24 O14 113.1(7) . . ?
C23B C24 O14 114.3(7) . . ?
O14 C25 C26 107.2(5) . . ?
N4 C26 C25 112.5(6) . . ?
N3 C27 C28 112.5(5) . . ?
O15 C28 C27 107.0(5) . . ?
C30B C29 O15 115.8(10) . . ?
C30 C29 O15 110.6(7) . . ?
C29 C30 O16 109.4(7) . . ?
C29 C30B O16 111.0(14) . . ?
O16 C31 C32 107.6(5) . . ?
C31 C32 N4 111.9(5) . . ?
N3 C33 C34 111.9(5) . . ?
O17 C34 C33 108.4(5) . . ?
O17 C35 C36 107.1(5) . . ?
O18 C36 C35 108.2(5) . . ?
O18 C37 C38 108.5(5) . . ?
N4 C38 C37 111.3(5) . . ?
F9 C39 F8 107.8(6) . . ?
F9 C39 F7 108.8(6) . . ?
F8 C39 F7 109.1(6) . . ?
F9 C39 S3 111.7(5) . . ?
F8 C39 S3 109.4(5) . . ?
F7 C39 S3 110.0(5) . . ?
F12 C40 F11 107.3(6) . . ?
F12 C40 F10 107.1(6) . . ?
F11 C40 F10 108.5(5) . . ?
F12 C40 S4 112.3(4) . . ?
F11 C40 S4 111.9(5) . . ?
F10 C40 S4 109.6(5) . . ?
O31 U3 O34 143.88(15) . . ?
O31 U3 O25 76.29(15) . . ?
O34 U3 O25 135.55(13) . . ?
O31 U3 O27 133.80(14) . . ?
O34 U3 O27 67.90(13) . . ?
O25 U3 O27 68.27(13) . . ?
O31 U3 O28 141.62(14) . . ?
O34 U3 O28 71.19(13) . . ?
O25 U3 O28 81.32(13) . . ?
O27 U3 O28 60.50(13) . . ?
O31 U3 O29 70.47(15) . . ?
O34 U3 O29 77.09(14) . . ?
O25 U3 O29 119.37(14) . . ?
O27 U3 O29 102.07(13) . . ?
O28 U3 O29 147.71(13) . . ?
O31 U3 O30 81.69(15) . . ?
O34 U3 O30 68.05(13) . . ?
O25 U3 O30 156.39(14) . . ?
O27 U3 O30 134.99(13) . . ?
O28 U3 O30 112.12(13) . . ?
O29 U3 O30 59.10(13) . . ?
O31 U3 O26 67.92(14) . . ?
O34 U3 O26 137.19(13) . . ?
O25 U3 O26 59.46(13) . . ?
O27 U3 O26 113.97(13) . . ?
O28 U3 O26 73.90(13) . . ?
O29 U3 O26 137.09(13) . . ?
O30 U3 O26 104.29(13) . . ?
O31 U3 N6 97.88(15) . . ?
O34 U3 N6 84.70(14) . . ?
O25 U3 N6 113.51(14) . . ?
O27 U3 N6 122.72(14) . . ?
O28 U3 N6 63.34(14) . . ?
O29 U3 N6 120.03(14) . . ?
O30 U3 N6 61.04(14) . . ?
O26 U3 N6 57.52(14) . . ?
O31 U3 N5 76.73(15) . . ?
O34 U3 N5 101.16(14) . . ?
O25 U3 N5 63.00(15) . . ?
O27 U3 N5 61.34(14) . . ?
O28 U3 N5 119.46(14) . . ?
O29 U3 N5 60.90(15) . . ?
O30 U3 N5 119.95(14) . . ?
O26 U3 N5 117.38(14) . . ?
N6 U3 N5 174.03(15) . . ?
O31 S5 O32 113.0(3) . . ?
O31 S5 O33 112.2(4) . . ?
O32 S5 O33 116.1(5) . . ?
O31 S5 C59 105.3(4) . . ?
O32 S5 C59 103.7(4) . . ?
O33 S5 C59 105.0(4) . . ?
O36 S6 O35 115.8(3) . . ?
O36 S6 O34 113.7(3) . . ?
O35 S6 O34 114.1(3) . . ?
O36 S6 C60 106.0(3) . . ?
O35 S6 C60 103.3(4) . . ?
O34 S6 C60 101.8(3) . . ?
C42 O25 C43 114.5(5) . . ?
C42 O25 U3 123.4(4) . . ?
C43 O25 U3 117.9(3) . . ?
C45 O26 C44 113.2(5) . . ?
C45 O26 U3 123.2(4) . . ?
C44 O26 U3 122.3(3) . . ?
C49 O27 C48 111.5(5) . . ?
C49 O27 U3 122.2(4) . . ?
C48 O27 U3 124.4(3) . . ?
C50 O28 C51 109.5(4) . . ?
C50 O28 U3 120.2(3) . . ?
C51 O28 U3 118.1(3) . . ?
C54 O29 C55 113.7(5) . . ?
C54 O29 U3 125.0(4) . . ?
C55 O29 U3 120.5(4) . . ?
C57 O30 C56 111.9(5) . . ?
C57 O30 U3 124.7(4) . . ?
C56 O30 U3 122.9(4) . . ?
S5 O31 U3 148.6(3) . . ?
S6 O34 U3 151.5(3) . . ?
C47 N5 C53 108.2(5) . . ?
C47 N5 C41 111.9(5) . . ?
C53 N5 C41 107.1(5) . . ?
C47 N5 U3 105.3(3) . . ?
C53 N5 U3 110.8(4) . . ?
C41 N5 U3 113.6(4) . . ?
C58 N6 C46 110.6(5) . . ?
C58 N6 C52 108.3(5) . . ?
C46 N6 C52 110.6(5) . . ?
C58 N6 U3 109.5(3) . . ?
C46 N6 U3 105.5(3) . . ?
C52 N6 U3 112.3(3) . . ?
N5 C41 C42 115.2(5) . . ?
O25 C42 C41 107.3(6) . . ?
O25 C43 C44 106.3(5) . . ?
O26 C44 C43 106.0(5) . . ?
O26 C45 C46 107.5(5) . . ?
N6 C46 C45 110.5(5) . . ?
N5 C47 C48 112.8(5) . . ?
O27 C48 C47 107.5(5) . . ?
O27 C49 C50 107.7(5) . . ?
O28 C50 C49 109.5(5) . . ?
O28 C51 C52 109.1(5) . . ?
C51 C52 N6 112.1(5) . . ?
C54 C53 N5 113.1(6) . . ?
O29 C54 C53 108.7(5) . . ?
O29 C55 C56 107.4(5) . . ?
O30 C56 C55 106.2(5) . . ?
O30 C57 C58 107.8(5) . . ?
N6 C58 C57 111.6(5) . . ?
F14 C59 F13 110.0(9) . . ?
F14 C59 F15 106.3(6) . . ?
F13 C59 F15 107.5(7) . . ?
F14 C59 S5 112.6(6) . . ?
F13 C59 S5 111.9(5) . . ?
F15 C59 S5 108.2(6) . . ?
F18 C60 F16 107.8(6) . . ?
F18 C60 F17 107.8(6) . . ?
F16 C60 F17 108.0(7) . . ?
F18 C60 S6 110.8(6) . . ?
F16 C60 S6 111.6(5) . . ?
F17 C60 S6 110.7(5) . . ?
O37 S7 O38 113.8(4) . . ?
O37 S7 O39 113.4(4) . . ?
O38 S7 O39 118.7(4) . . ?
O37 S7 C61 103.8(4) . . ?
O38 S7 C61 104.1(4) . . ?
O39 S7 C61 100.4(4) . . ?
F19 C61 F20 108.0(7) . . ?
F19 C61 F21 102.9(7) . . ?
F20 C61 F21 101.7(7) . . ?
F19 C61 S7 116.4(6) . . ?
F20 C61 S7 115.6(6) . . ?
F21 C61 S7 110.6(6) . . ?
O41 S8 O42 115.2(3) . . ?
O41 S8 O40 115.9(3) . . ?
O42 S8 O40 114.6(3) . . ?
O41 S8 C62 103.1(3) . . ?
O42 S8 C62 102.5(3) . . ?
O40 S8 C62 102.8(3) . . ?
F23 C62 F22 106.4(5) . . ?
F23 C62 F24 106.2(5) . . ?
F22 C62 F24 107.1(5) . . ?
F23 C62 S8 112.4(4) . . ?
F22 C62 S8 112.8(4) . . ?
F24 C62 S8 111.5(5) . . ?
O43 S9 O45 112.5(4) . . ?
O43 S9 O44 116.3(3) . . ?
O45 S9 O44 115.4(3) . . ?
O43 S9 C63 104.9(4) . . ?
O45 S9 C63 102.1(3) . . ?
O44 S9 C63 103.4(3) . . ?
F27 C63 F26 109.4(2) . . ?
F25B C63 F26B 108.9(2) . . ?
F27 C63 F25 109.0(2) . . ?
F26 C63 F25 108.9(2) . . ?
F25B C63 F27B 108.4(2) . . ?
F26B C63 F27B 108.5(2) . . ?
F27 C63 S9 118.7(6) . . ?
F26 C63 S9 112.9(7) . . ?
F25B C63 S9 121.2(6) . . ?
F26B C63 S9 106.9(7) . . ?
F25 C63 S9 96.9(6) . . ?
F27B C63 S9 102.2(6) . . ?

loop_
_geom_bond_atom_site_label_1
_geom_bond_atom_site_label_2
_geom_bond_distance
_geom_bond_site_symmetry_2
_geom_bond_publ_flag
U1 O10 2.458(4) . ?
U1 O7 2.505(4) . ?
U1 O5 2.592(4) . ?
U1 O3 2.625(4) . ?
U1 O4 2.637(4) . ?
U1 O1 2.648(4) . ?
U1 O6 2.671(4) . ?
U1 O2 2.677(4) . ?
U1 N2 2.788(5) . ?
U1 N1 2.809(5) . ?
S1 O9 1.429(5) . ?
S1 O8 1.430(5) . ?
S1 O7 1.464(4) . ?
S1 C19 1.807(6) . ?
S2 O11 1.427(5) . ?
S2 O12 1.429(5) . ?
S2 O10 1.462(4) . ?
S2 C20 1.827(6) . ?
F1 C19 1.370(8) . ?
F2 C19 1.253(8) . ?
F3 C19 1.391(8) . ?
F4 C20 1.319(7) . ?
F5 C20 1.327(7) . ?
F6 C20 1.314(8) . ?
O1 C2 1.423(8) . ?
O1 C3 1.429(8) . ?
O2 C5 1.411(7) . ?
O2 C4 1.424(8) . ?
O3 C8 1.413(8) . ?
O3 C9 1.459(7) . ?
O4 C10 1.432(8) . ?
O4 C11 1.446(7) . ?
O5 C15 1.432(8) . ?
O5 C14 1.438(8) . ?
O6 C17 1.438(7) . ?
O6 C16 1.439(7) . ?
N1 C1 1.466(8) . ?
N1 C7 1.480(8) . ?
N1 C13 1.484(8) . ?
N2 C6 1.455(8) . ?
N2 C12 1.479(8) . ?
N2 C18 1.491(8) . ?
C1 C2 1.515(9) . ?
C3 C4 1.511(10) . ?
C5 C6 1.508(10) . ?
C7 C8 1.503(10) . ?
C9 C10 1.500(10) . ?
C11 C12 1.506(9) . ?
C13 C14 1.508(10) . ?
C15 C16 1.467(10) . ?
C17 C18 1.517(9) . ?
U2 O19 2.454(4) . ?
U2 O22 2.518(4) . ?
U2 O16 2.566(4) . ?
U2 O13 2.585(4) . ?
U2 O14 2.642(4) . ?
U2 O15 2.644(4) . ?
U2 O18 2.645(4) . ?
U2 O17 2.673(4) . ?
U2 N4 2.754(5) . ?
U2 N3 2.769(4) . ?
S3 O21 1.423(5) . ?
S3 O20 1.452(5) . ?
S3 O19 1.458(4) . ?
S3 C39 1.792(7) . ?
S4 O24 1.417(5) . ?
S4 O23 1.434(5) . ?
S4 O22 1.454(4) . ?
S4 C40 1.815(7) . ?
F7 C39 1.362(8) . ?
F8 C39 1.347(8) . ?
F9 C39 1.325(8) . ?
F10 C40 1.346(8) . ?
F11 C40 1.331(8) . ?
F12 C40 1.315(8) . ?
O13 C22 1.424(8) . ?
O13 C23 1.493(11) . ?
O13 C23B 1.515(13) . ?
O14 C24 1.412(8) . ?
O14 C25 1.437(7) . ?
O15 C28 1.411(7) . ?
O15 C29 1.432(7) . ?
O16 C31 1.451(8) . ?
O16 C30B 1.470(19) . ?
O16 C30 1.487(10) . ?
O17 C34 1.418(7) . ?
O17 C35 1.452(7) . ?
O18 C36 1.428(7) . ?
O18 C37 1.440(7) . ?
N3 C33 1.473(7) . ?
N3 C27 1.479(8) . ?
N3 C21 1.488(7) . ?
N4 C38 1.465(8) . ?
N4 C26 1.469(9) . ?
N4 C32 1.492(8) . ?
C21 C22 1.488(10) . ?
C23 C24 1.394(14) . ?
C23B C24 1.394(15) . ?
C25 C26 1.511(10) . ?
C27 C28 1.509(9) . ?
C29 C30B 1.39(2) . ?
C29 C30 1.402(13) . ?
C31 C32 1.491(10) . ?
C33 C34 1.511(9) . ?
C35 C36 1.481(9) . ?
C37 C38 1.520(9) . ?
U3 O31 2.486(4) . ?
U3 O34 2.507(4) . ?
U3 O25 2.585(4) . ?
U3 O27 2.613(4) . ?
U3 O28 2.644(4) . ?
U3 O29 2.654(4) . ?
U3 O30 2.654(4) . ?
U3 O26 2.659(4) . ?
U3 N6 2.738(5) . ?
U3 N5 2.744(5) . ?
S5 O31 1.422(4) . ?
S5 O32 1.422(6) . ?
S5 O33 1.472(7) . ?
S5 C59 1.781(8) . ?
S6 O36 1.411(5) . ?
S6 O35 1.441(5) . ?
S6 O34 1.460(4) . ?
S6 C60 1.807(7) . ?
F13 C59 1.305(10) . ?
F14 C59 1.286(9) . ?
F15 C59 1.392(10) . ?
F16 C60 1.321(8) . ?
F17 C60 1.322(9) . ?
F18 C60 1.320(9) . ?
O25 C42 1.433(8) . ?
O25 C43 1.437(8) . ?
O26 C45 1.426(7) . ?
O26 C44 1.435(8) . ?
O27 C49 1.430(7) . ?
O27 C48 1.439(7) . ?
O28 C50 1.439(7) . ?
O28 C51 1.451(7) . ?
O29 C54 1.437(8) . ?
O29 C55 1.447(8) . ?
O30 C57 1.429(7) . ?
O30 C56 1.446(7) . ?
N5 C47 1.489(8) . ?
N5 C53 1.496(8) . ?
N5 C41 1.497(9) . ?
N6 C58 1.481(8) . ?
N6 C46 1.491(8) . ?
N6 C52 1.496(8) . ?
C41 C42 1.509(10) . ?
C43 C44 1.491(10) . ?
C45 C46 1.509(9) . ?
C47 C48 1.498(9) . ?
C49 C50 1.486(10) . ?
C51 C52 1.462(9) . ?
C53 C54 1.466(11) . ?
C55 C56 1.483(10) . ?
C57 C58 1.516(9) . ?
S7 O37 1.427(6) . ?
S7 O38 1.430(6) . ?
S7 O39 1.432(6) . ?
S7 C61 1.749(9) . ?
C61 F19 1.322(8) . ?
C61 F20 1.324(9) . ?
C61 F21 1.420(11) . ?
S8 O41 1.437(4) . ?
S8 O42 1.442(4) . ?
S8 O40 1.443(4) . ?
S8 C62 1.818(7) . ?
C62 F23 1.336(7) . ?
C62 F22 1.342(7) . ?
C62 F24 1.358(7) . ?
S9 O43 1.417(6) . ?
S9 O45 1.419(5) . ?
S9 O44 1.443(5) . ?
S9 C63 1.807(5) . ?
C63 F27 1.316(2) . ?
C63 F26 1.320(2) . ?
C63 F25B 1.320(2) . ?
C63 F26B 1.322(2) . ?
C63 F25 1.324(2) . ?
C63 F27B 1.327(2) . ?
